data_7117800
loop_
_publ_author_name
'Sujoy Rana'
'Aniruddha Dey'
'Debabrata Maiti'

_publ_section_title
;
 Mechanistic elucidation of C-H oxidation by electron rich non-heme
 iron(IV)-oxo at room temperature
;
_journal_name_full Chem.Commun.
_journal_page_first 14469
_journal_paper_doi 10.1039/C5cc04803F
_journal_volume 51
_journal_year 2015
_chemical_formula_moiety '2(C31 H36 Fe N6 O2), 4(C F3 O3 S), 4(C2 H3 N), N, C'
_chemical_formula_sum 'C75 H84 F12 Fe2 N17 O16 S4'
_chemical_formula_weight 1947.53
_space_group_crystal_system monoclinic
_space_group_IT_number 14
_space_group_name_Hall '-P 2yn'
_space_group_name_H-M_alt 'P 1 21/n 1'
_symmetry_Int_Tables_number 14
_symmetry_space_group_name_Hall '-P 2yn'
_symmetry_space_group_name_H-M 'P 1 21/n 1'
_atom_sites_solution_primary iterative
_audit_creation_date 2015-01-06
_audit_creation_method
;
Olex2 1.2
(compiled 2013.09.17 svn.r2790 for OlexSys, GUI svn.r4601)
;
_audit_update_record
;
2015-03-03 deposited with the CCDC.
2015-08-03 downloaded from the CCDC.
;
_cell_angle_alpha 90
_cell_angle_beta 90.910(8)
_cell_angle_gamma 90
_cell_formula_units_Z 2
_cell_length_a 16.179(9)
_cell_length_b 15.362(8)
_cell_length_c 17.899(10)
_cell_measurement_reflns_used 6820
_cell_measurement_temperature 100
_cell_measurement_theta_max 21.9
_cell_measurement_theta_min 3.1
_cell_volume 4448(4)
_computing_cell_refinement
;
CrystalClear-SM Expert 2.1 b28 (Rigaku, 2013)
;
_computing_data_collection
;
CrystalClear-SM Expert 2.1 b28 (Rigaku, 2013)
;
_computing_data_reduction
;
CrystalClear-SM Expert 2.1 b28 (Rigaku, 2013)
;
_computing_molecular_graphics
;
O. V. Dolomanov, L. J. Bourhis, R. J. Gildea, J. A. K. Howard and H. Puschmann,
OLEX2: a complete structure solution, refinement and analysis program.
J. Appl. Cryst. (2009). 42, 339-341.
;
_computing_publication_material
;
O. V. Dolomanov, L. J. Bourhis, R. J. Gildea, J. A. K. Howard and H. Puschmann,
OLEX2: a complete structure solution, refinement and analysis program.
J. Appl. Cryst. (2009). 42, 339-341.
;
_computing_structure_refinement 'ShelXL (Sheldrick, 2008)'
_computing_structure_solution 'olex2.solve (Bourhis et al., 2013)'
_diffrn_ambient_temperature 100
_diffrn_detector CCD
_diffrn_detector_area_resol_mean 28.5714
_diffrn_measured_fraction_theta_full 0.999
_diffrn_measured_fraction_theta_max 0.999
_diffrn_measurement_details
;
scan:
    Number of images: 326
               Slice: -110.0000 - 53.0000
         Image width: 0.5000
            Exp time: 12.0000
       Rotation axis: Omega
               Omega: 0.0000
               Kappa: 0.0000
                 Phi: 36.0000
                 XTD: 45.0509
              2theta: -19.9783
scan:
    Number of images: 116
               Slice: -71.0000 - -13.0000
         Image width: 0.5000
            Exp time: 12.0000
       Rotation axis: Omega
               Omega: 0.0000
               Kappa: -72.0000
                 Phi: -108.0000
                 XTD: 45.0509
              2theta: -19.9783
scan:
    Number of images: 60
               Slice: -64.0000 - -34.0000
         Image width: 0.5000
            Exp time: 12.0000
       Rotation axis: Omega
               Omega: 0.0000
               Kappa: 0.0000
                 Phi: -36.0000
                 XTD: 45.0509
              2theta: -19.9783
scan:
    Number of images: 270
               Slice: -110.0000 - 25.0000
         Image width: 0.5000
            Exp time: 12.0000
       Rotation axis: Omega
               Omega: 0.0000
               Kappa: 0.0000
                 Phi: -180.0000
                 XTD: 45.0509
              2theta: -19.9783
scan:
    Number of images: 231
               Slice: -46.5000 - 69.0000
         Image width: 0.5000
            Exp time: 12.0000
       Rotation axis: Omega
               Omega: 0.0000
               Kappa: 72.0000
                 Phi: -36.0000
                 XTD: 45.0509
              2theta: -19.9783
scan:
    Number of images: 360
               Slice: -110.0000 - 70.0000
         Image width: 0.5000
            Exp time: 12.0000
       Rotation axis: Omega
               Omega: 0.0000
               Kappa: 0.0000
                 Phi: -108.0000
                 XTD: 45.0509
              2theta: -19.9783
scan:
    Number of images: 117
               Slice: -46.5000 - 12.0000
         Image width: 0.5000
            Exp time: 12.0000
       Rotation axis: Omega
               Omega: 0.0000
               Kappa: 72.0000
                 Phi: -108.0000
                 XTD: 45.0509
              2theta: -19.9783
;
_diffrn_measurement_device
;
AFC12 (Right): Kappa 3 circle
;
_diffrn_measurement_device_type
;
Rigaku Saturn724+ (4x4 bin mode)
;
_diffrn_measurement_method 'profile data from \w-scans'
_diffrn_measurement_specimen_support Fiber
_diffrn_orient_matrix_type XPlain
_diffrn_orient_matrix_UB_11 -0.027847
_diffrn_orient_matrix_UB_12 0.052348
_diffrn_orient_matrix_UB_13 0.017475
_diffrn_orient_matrix_UB_21 0.056192
_diffrn_orient_matrix_UB_22 0.032156
_diffrn_orient_matrix_UB_23 -0.006782
_diffrn_orient_matrix_UB_31 -0.013131
_diffrn_orient_matrix_UB_32 0.011763
_diffrn_orient_matrix_UB_33 -0.053022
_diffrn_radiation_monochromator Confocal
_diffrn_radiation_type 'Mo K\a'
_diffrn_radiation_wavelength 0.71075
_diffrn_reflns_av_R_equivalents 0.1288
_diffrn_reflns_av_unetI/netI 0.0675
_diffrn_reflns_limit_h_max 17
_diffrn_reflns_limit_h_min -17
_diffrn_reflns_limit_k_max 16
_diffrn_reflns_limit_k_min -16
_diffrn_reflns_limit_l_max 18
_diffrn_reflns_limit_l_min -18
_diffrn_reflns_number 46793
_diffrn_reflns_theta_full 29.9492
_diffrn_reflns_theta_max 29.95
_diffrn_reflns_theta_min 3.05
_diffrn_source MicroMax003_Mo
_diffrn_source_current 0.6
_diffrn_source_power 0.0
_diffrn_source_voltage 50.0
_exptl_absorpt_coefficient_mu 0.517
_exptl_absorpt_correction_T_max 0.897
_exptl_absorpt_correction_T_min 0.852
_exptl_absorpt_correction_type numerical
_exptl_crystal_colour Colorless
_exptl_crystal_density_diffrn 1.454
_exptl_crystal_description Prism
_exptl_crystal_F_000 2010.0
_exptl_crystal_size_max 0.31
_exptl_crystal_size_mid 0.27
_exptl_crystal_size_min 0.21
_refine_diff_density_max 1.0038
_refine_diff_density_min -0.9089
_refine_diff_density_rms 0.2287
_refine_ls_d_res_high 0.9507
_refine_ls_d_res_low 6.6778
_refine_ls_goodness_of_fit_ref 1.0351
_refine_ls_hydrogen_treatment mixed
_refine_ls_matrix_type full
_refine_ls_number_constraints 64
_refine_ls_number_parameters 585
_refine_ls_number_reflns 5387
_refine_ls_number_restraints 150
_refine_ls_restrained_S_all 1.0193
_refine_ls_R_factor_all 0.1194
_refine_ls_R_factor_gt 0.1119
_refine_ls_shift/su_max 0.0017
_refine_ls_shift/su_mean 0.0001
_refine_ls_structure_factor_coef Fsqd
_refine_ls_weighting_details 'w=1/[\s^2^(Fo^2^)+(0.1192P)^2^+71.4366P] where P=(Fo^2^+2Fc^2^)/3'
_refine_ls_weighting_scheme calc
_refine_ls_wR_factor_ref 0.2804
_reflns_Friedel_coverage 0.0
_reflns_limit_h_max 12
_reflns_limit_h_min -16
_reflns_limit_k_max 16
_reflns_limit_k_min 0
_reflns_limit_l_max 18
_reflns_limit_l_min -11
_reflns_number_gt 5196
_reflns_number_total 12910
_reflns_shell_number_unique_all 5641
_reflns_threshold_expression I>=2u(I)
_cod_data_source_file c5cc04803f2.cif
_cod_data_source_block SHELXL
_cod_database_code 7117800
_olex2_refinement_description
;
1. Fixed Uiso
 At 1.2 times of:
  All C(H) groups, All C(H,H) groups
 At 1.5 times of:
  All C(H,H,H) groups
2. Uiso/Uaniso restraints and constraints
Uanis(C23) \\sim Ueq, Uanis(O4) \\sim Ueq, Uanis(C17) \\sim Ueq, Uanis(C25)
\\sim Ueq, Uanis(C36) \\sim Ueq, Uanis(C24) \\sim Ueq, Uanis(C48) \\sim Ueq,
Uanis(C1) \\sim Ueq, Uanis(C18) \\sim Ueq, Uanis(C39) \\sim Ueq, Uanis(C31)
\\sim Ueq, Uanis(C42) \\sim Ueq, Uanis(C10) \\sim Ueq, Uanis(N10) \\sim Ueq,
Uanis(C35) \\sim Ueq, Uanis(C4) \\sim Ueq, Uanis(C46) \\sim Ueq, Uanis(C34)
\\sim Ueq, Uanis(C41) \\sim Ueq, Uanis(C26) \\sim Ueq, Uanis(N14) \\sim Ueq,
Uanis(C32) \\sim Ueq, Uanis(C16) \\sim Ueq, Uanis(C28) \\sim Ueq, Uanis(N3A)
\\sim Ueq: with sigma of 0.001 and sigma for terminal atoms of 0.001
3. Others
 Fixed Sof: C11(0.5) C7(0.5) N1(0.5) C7(0.5)
4.a Ternary CH refined with riding coordinates:
 C16(H16)
4.b Secondary CH2 refined with riding coordinates:
 C28(H28a,H28b), C32(H32a,H32b)
4.c Aromatic/amide H refined with riding coordinates:
 C17(H17), C20(H20), C22(H22), C26(H26), C27(H27), C31(H31), C34(H34),
 C36(H36), C41(H41), C43(H43)
4.d Idealised Me refined as rotating group:
 C44(H44a,H44b,H44c), C46(H46a,H46b,H46c), C48(H48a,H48b,H48c), C1(H1a,H1b,
 H1c), C3(H3a,H3b,H3c), C4(H4a,H4b,H4c), C9(H9a,H9b,H9c), C10(H10a,H10b,H10c),
 C5(H5a,H5b,H5c)
;
_olex2_submission_special_instructions 'No special instructions were received'

loop_
_space_group_symop_id
_space_group_symop_operation_xyz
1 x,y,z
2 -x+1/2,y+1/2,-z+1/2
3 -x,-y,-z
4 x-1/2,-y-1/2,z-1/2

loop_
_atom_site_label
_atom_site_type_symbol
_atom_site_fract_x
_atom_site_fract_y
_atom_site_fract_z
_atom_site_U_iso_or_equiv
_atom_site_adp_type
_atom_site_occupancy
_atom_site_refinement_flags_posn
_atom_site_refinement_flags_adp
Fe1 Fe 0.74911(7) 0.54731(8) 0.63867(7) 0.0173(4) Uani 1.000000 . .
S3 S 0.41159(15) 0.66946(18) 0.62155(14) 0.0313(7) Uani 1.000000 . .
O4 O 0.6996(4) 0.7464(4) 0.9290(3) 0.0270(16) Uani 1.000000 . U
O5 O 1.0570(5) 0.7779(5) 0.6402(4) 0.045(2) Uani 1.000000 . .
O6 O 1.0730(5) 0.8238(5) 0.7690(4) 0.0423(19) Uani 1.000000 . .
S7 S 1.03005(15) 0.83437(16) 0.69827(14) 0.0276(7) Uani 1.000000 . .
O8 O 0.7333(4) 0.8750(4) 0.4445(4) 0.0343(17) Uani 1.000000 . .
O9 O 0.4962(5) 0.6675(6) 0.6452(5) 0.060(2) Uani 1.000000 . .
N10 N 0.8626(4) 0.5893(5) 0.6528(4) 0.0196(17) Uani 1.000000 . U
O11 O 0.3621(5) 0.6040(6) 0.6557(5) 0.060(2) Uani 1.000000 . .
N12 N 0.7869(5) 0.4535(5) 0.7061(4) 0.0232(18) Uani 1.000000 . .
N13 N 0.7354(4) 0.6514(5) 0.5740(4) 0.0184(17) Uani 1.000000 . .
N14 N 0.6403(4) 0.5010(4) 0.6217(4) 0.0151(16) Uani 1.000000 . U
N15 N 0.7983(5) 0.4801(5) 0.5574(4) 0.0210(18) Uani 1.000000 . .
C16 C 0.9073(5) 0.5029(5) 0.6448(5) 0.017(2) Uani 1.000000 . U
H16 H 0.9687(5) 0.5088(5) 0.6493(5) 0.021(2) Uiso 1.000000 R .
C17 C 0.7442(6) 0.4047(6) 0.7559(5) 0.021(2) Uani 1.000000 . U
H17 H 0.6858(6) 0.4103(6) 0.7581(5) 0.025(3) Uiso 1.000000 R .
C18 C 0.6374(5) 0.6735(6) 0.8243(5) 0.022(2) Uani 1.000000 . U
N3A N 0.7247(4) 0.6168(5) 0.7278(4) 0.0204(17) Uani 1.000000 . U
C20 C 0.9142(6) 0.3884(6) 0.7512(5) 0.025(2) Uani 1.000000 . .
H20 H 0.9727(6) 0.3842(6) 0.7492(5) 0.029(3) Uiso 1.000000 R .
O21 O 0.3994(6) 0.6763(8) 0.5432(5) 0.082(3) Uani 1.000000 . .
C22 C 0.7644(6) 0.4481(6) 0.4939(5) 0.022(2) Uani 1.000000 . .
H22 H 0.7073(6) 0.4574(6) 0.4836(5) 0.026(3) Uiso 1.000000 R .
C23 C 0.8796(5) 0.4660(5) 0.5711(5) 0.016(2) Uani 1.000000 . U
C24 C 0.7084(6) 0.7022(6) 0.8623(5) 0.023(2) Uani 1.000000 . U
C25 C 0.8712(5) 0.4450(6) 0.7047(5) 0.019(2) Uani 1.000000 . U
C26 C 0.6650(5) 0.6834(6) 0.5458(5) 0.019(2) Uani 1.000000 . U
H26 H 0.6151(5) 0.6533(6) 0.5556(5) 0.023(3) Uiso 1.000000 R .
C27 C 0.9295(6) 0.4192(6) 0.5231(5) 0.023(2) Uani 1.000000 . .
H27 H 0.9862(6) 0.4089(6) 0.5348(5) 0.028(3) Uiso 1.000000 R .
C28 C 0.8830(5) 0.6513(6) 0.5917(5) 0.020(2) Uani 1.000000 . U
H28a H 0.9204(5) 0.6972(6) 0.6115(5) 0.024(3) Uiso 1.000000 R .
H28b H 0.9122(5) 0.6199(6) 0.5516(5) 0.024(3) Uiso 1.000000 R .
F29 F 1.0284(5) 0.9620(5) 0.6009(4) 0.071(2) Uani 1.000000 . .
C30 C 0.7876(6) 0.6939(6) 0.8323(5) 0.024(2) Uani 1.000000 . .
C31 C 0.8941(6) 0.3887(6) 0.4584(5) 0.026(2) Uani 1.000000 . U
H31 H 0.9269(6) 0.3581(6) 0.4235(5) 0.031(3) Uiso 1.000000 R .
C32 C 0.8749(5) 0.6310(6) 0.7291(5) 0.020(2) Uani 1.000000 . U
H32a H 0.9082(5) 0.5919(6) 0.7616(5) 0.024(2) Uiso 1.000000 R .
H32b H 0.9053(5) 0.6865(6) 0.7238(5) 0.024(2) Uiso 1.000000 R .
C33 C 0.7354(6) 0.8004(6) 0.4887(5) 0.028(2) Uani 1.000000 . .
C34 C 0.8112(6) 0.4018(6) 0.4433(5) 0.025(2) Uani 1.000000 . U
H34 H 0.7864(6) 0.3795(6) 0.3988(5) 0.030(3) Uiso 1.000000 R .
C35 C 0.8072(5) 0.6921(6) 0.5603(5) 0.017(2) Uani 1.000000 . U
C36 C 0.7847(6) 0.3468(6) 0.8035(5) 0.024(2) Uani 1.000000 . U
H36 H 0.7540(6) 0.3134(6) 0.8381(5) 0.029(3) Uiso 1.000000 R .
C37 C 0.6611(6) 0.7581(7) 0.5030(5) 0.030(2) Uani 1.000000 . .
C38 C 0.8106(6) 0.7677(6) 0.5168(5) 0.027(2) Uani 1.000000 . .
C39 C 0.7923(5) 0.6481(6) 0.7647(5) 0.021(2) Uani 1.000000 . U
F40 F 1.0414(6) 1.0029(5) 0.7154(4) 0.080(3) Uani 1.000000 . .
C41 C 0.6494(5) 0.6300(6) 0.7577(5) 0.018(2) Uani 1.000000 . U
H41 H 0.6022(5) 0.6083(6) 0.7315(5) 0.022(2) Uiso 1.000000 R .
C42 C 0.5773(6) 0.4712(6) 0.6093(5) 0.020(2) Uani 1.000000 . U
C43 C 0.8698(6) 0.3378(7) 0.8007(5) 0.030(2) Uani 1.000000 . .
H43 H 0.8975(6) 0.2973(7) 0.8324(5) 0.036(3) Uiso 1.000000 R .
C44 C 0.4959(6) 0.4338(7) 0.5904(6) 0.036(3) Uani 1.000000 . .
H44a H 0.4981(13) 0.406(4) 0.5414(18) 0.054(4) Uiso 1.000000 GR .
H44b H 0.4811(19) 0.391(3) 0.628(2) 0.054(4) Uiso 1.000000 GR .
H44c H 0.4543(9) 0.4801(10) 0.589(4) 0.054(4) Uiso 1.000000 GR .
F45 F 0.3919(6) 0.7801(8) 0.7290(6) 0.114(4) Uani 1.000000 . .
C46 C 0.8928(6) 0.8101(7) 0.4982(6) 0.032(2) Uani 1.000000 . U
H46a H 0.8850(10) 0.850(3) 0.456(2) 0.048(4) Uiso 1.000000 GR .
H46b H 0.914(2) 0.842(3) 0.5417(13) 0.048(4) Uiso 1.000000 GR .
H46c H 0.9328(13) 0.7650(7) 0.485(3) 0.048(4) Uiso 1.000000 GR .
F47 F 1.1446(5) 0.9449(6) 0.6582(5) 0.085(3) Uani 1.000000 . .
C48 C 0.8639(6) 0.7304(6) 0.8701(5) 0.029(2) Uani 1.000000 . U
H48a H 0.8480(6) 0.764(3) 0.914(2) 0.043(4) Uiso 1.000000 GR .
H48b H 0.9004(18) 0.6826(7) 0.886(3) 0.043(4) Uiso 1.000000 GR .
H48c H 0.893(2) 0.768(3) 0.8352(12) 0.043(4) Uiso 1.000000 GR .
F49 F 0.2983(6) 0.7849(8) 0.6447(6) 0.112(4) Uani 1.000000 . .
C1 C 0.7020(7) 0.6876(7) 0.9918(6) 0.039(3) Uani 1.000000 . U
H1a H 0.664(3) 0.639(2) 0.9825(17) 0.058(4) Uiso 1.000000 GR .
H1b H 0.7583(11) 0.665(3) 0.999(2) 0.058(4) Uiso 1.000000 GR .
H1c H 0.685(4) 0.7188(13) 1.0370(9) 0.058(4) Uiso 1.000000 GR .
N2 N 0.8817(6) 0.6160(7) 0.3958(6) 0.047(3) Uani 1.000000 . .
C3 C 0.5800(6) 0.7920(7) 0.4710(6) 0.034(3) Uani 1.000000 . .
H3a H 0.5791(18) 0.784(4) 0.4167(7) 0.051(4) Uiso 1.000000 GR .
H3b H 0.5341(6) 0.760(3) 0.493(3) 0.051(4) Uiso 1.000000 GR .
H3c H 0.5746(19) 0.8540(12) 0.483(3) 0.051(4) Uiso 1.000000 GR .
C4 C 0.5518(6) 0.6869(7) 0.8550(6) 0.035(3) Uani 1.000000 . U
H4a H 0.5442(16) 0.649(3) 0.898(2) 0.052(4) Uiso 1.000000 GR .
H4b H 0.5455(15) 0.7478(12) 0.870(3) 0.052(4) Uiso 1.000000 GR .
H4c H 0.5104(6) 0.673(4) 0.8164(13) 0.052(4) Uiso 1.000000 GR .
F1 F 0.4205(8) 0.8389(7) 0.6239(8) 0.131(4) Uani 1.000000 . .
C6 C 0.8257(7) 0.6050(7) 0.3597(6) 0.039(3) Uani 1.000000 . .
N7 N 1.0739(9) 0.5560(10) 0.7587(9) 0.094(5) Uani 1.000000 . .
C8 C 1.1282(10) 0.5999(11) 0.7629(8) 0.065(4) Uani 1.000000 . .
C9 C 1.2007(9) 0.6594(11) 0.7669(8) 0.076(5) Uani 1.000000 . .
H9a H 1.215(4) 0.671(6) 0.8193(8) 0.113(7) Uiso 1.000000 GR .
H9b H 1.248(2) 0.632(3) 0.742(5) 0.113(7) Uiso 1.000000 GR .
H9c H 1.187(2) 0.714(3) 0.742(5) 0.113(7) Uiso 1.000000 GR .
C10 C 0.7523(9) 0.5880(10) 0.3145(9) 0.075(4) Uani 1.000000 . U
H10a H 0.7046(15) 0.616(6) 0.337(3) 0.113(6) Uiso 1.000000 GR .
H10b H 0.760(3) 0.611(6) 0.2641(19) 0.113(6) Uiso 1.000000 GR .
H10c H 0.743(4) 0.5251(11) 0.312(5) 0.113(6) Uiso 1.000000 GR .
C13 C 0.3766(10) 0.7642(14) 0.6542(12) 0.098(6) Uani 1.000000 . .
O2 O 0.9418(4) 0.8428(5) 0.7019(5) 0.051(2) Uani 1.000000 . .
C2 C 1.0633(8) 0.9416(8) 0.6663(7) 0.051(3) Uani 1.000000 . .
C5 C 0.7422(11) 0.9564(9) 0.4872(9) 0.080(5) Uani 1.000000 . .
H5a H 0.742(7) 1.0060(10) 0.4526(10) 0.119(7) Uiso 1.000000 GR .
H5b H 0.696(4) 0.962(4) 0.522(4) 0.119(7) Uiso 1.000000 GR .
H5c H 0.795(3) 0.956(3) 0.515(5) 0.119(7) Uiso 1.000000 GR .
N1 N 0.948(3) 0.509(2) 0.9099(19) 0.16(2) Uani 0.500000 . .
C11 C 1.049(8) 0.447(4) 0.904(3) 0.32(7) Uani 0.500000 . .

loop_
_atom_site_aniso_label
_atom_site_aniso_U_11
_atom_site_aniso_U_22
_atom_site_aniso_U_33
_atom_site_aniso_U_12
_atom_site_aniso_U_13
_atom_site_aniso_U_23
Fe1 0.0154(8) 0.0230(8) 0.0137(7) -0.0024(5) 0.0061(5) -0.0030(6)
S3 0.0195(14) 0.0465(17) 0.0279(15) -0.0007(12) 0.0005(11) -0.0049(12)
O4 0.0277(17) 0.0273(17) 0.0260(17) 0.0000(5) 0.0010(5) -0.0002(5)
O5 0.048(5) 0.050(5) 0.037(4) 0.002(4) 0.008(4) -0.025(4)
O6 0.047(5) 0.053(5) 0.027(4) -0.003(4) 0.004(3) -0.005(4)
S7 0.0233(14) 0.0313(15) 0.0285(15) -0.0035(11) 0.0099(11) -0.0088(11)
O8 0.038(4) 0.030(4) 0.035(4) -0.009(3) -0.002(3) 0.016(3)
O9 0.026(4) 0.099(7) 0.055(5) -0.014(4) -0.008(4) 0.008(5)
N10 0.0197(19) 0.0200(19) 0.0193(19) -0.0001(5) 0.0006(5) -0.0002(5)
O11 0.044(5) 0.078(6) 0.058(6) -0.011(4) 0.005(4) 0.036(5)
N12 0.022(4) 0.029(4) 0.019(4) -0.006(4) 0.007(3) 0.001(3)
N13 0.015(4) 0.025(4) 0.015(4) -0.004(3) 0.003(3) -0.001(3)
N14 0.0151(18) 0.0152(18) 0.0150(18) 0.0001(5) 0.0003(5) -0.0000(5)
N15 0.027(4) 0.023(4) 0.014(4) -0.002(3) 0.006(3) 0.001(3)
C16 0.017(2) 0.018(2) 0.017(2) -0.0001(5) 0.0003(5) -0.0001(5)
C17 0.021(2) 0.021(2) 0.021(2) -0.0003(5) 0.0005(5) -0.0003(5)
C18 0.022(2) 0.022(2) 0.021(2) 0.0001(5) 0.0008(5) -0.0002(5)
N3A 0.0203(19) 0.0207(19) 0.0203(19) -0.0001(5) 0.0009(5) 0.0001(5)
C20 0.020(5) 0.039(6) 0.015(5) -0.001(4) -0.005(4) 0.001(4)
O21 0.069(6) 0.147(10) 0.031(5) -0.047(6) -0.003(4) 0.022(6)
C22 0.016(5) 0.022(5) 0.028(6) -0.001(4) 0.009(4) -0.006(4)
C23 0.016(2) 0.016(2) 0.015(2) -0.0000(5) 0.0005(5) 0.0001(5)
C24 0.023(2) 0.023(2) 0.023(2) 0.0001(5) 0.0006(5) -0.0001(5)
C25 0.019(2) 0.020(2) 0.019(2) -0.0001(5) 0.0004(5) -0.0003(5)
C26 0.019(2) 0.019(2) 0.019(2) -0.0000(5) 0.0005(5) 0.0001(5)
C27 0.015(5) 0.028(5) 0.026(5) 0.000(4) 0.008(4) 0.005(4)
C28 0.020(2) 0.020(2) 0.020(2) -0.0000(5) 0.0005(5) -0.0000(5)
F29 0.093(6) 0.069(5) 0.051(5) -0.023(4) -0.023(4) 0.021(4)
C30 0.033(6) 0.024(5) 0.016(5) 0.000(4) 0.007(4) 0.002(4)
C31 0.026(2) 0.026(2) 0.026(2) 0.0000(5) 0.0007(5) -0.0001(5)
C32 0.020(2) 0.020(2) 0.020(2) -0.0002(5) 0.0004(5) -0.0003(5)
C33 0.028(6) 0.032(6) 0.023(5) -0.001(5) 0.009(4) 0.006(5)
C34 0.025(2) 0.025(2) 0.025(2) -0.0002(5) 0.0005(5) -0.0000(5)
C35 0.017(2) 0.017(2) 0.017(2) 0.0000(5) 0.0004(5) -0.0001(5)
C36 0.025(2) 0.025(2) 0.024(2) -0.0002(5) 0.0005(5) -0.0000(5)
C37 0.028(6) 0.038(6) 0.023(5) -0.003(5) 0.008(4) -0.001(5)
C38 0.021(5) 0.032(6) 0.030(6) -0.006(4) 0.006(4) -0.009(5)
C39 0.020(2) 0.021(2) 0.020(2) -0.0000(5) 0.0005(5) 0.0001(5)
F40 0.142(8) 0.033(4) 0.065(5) -0.010(5) -0.016(5) -0.012(4)
C41 0.018(2) 0.018(2) 0.018(2) -0.0001(5) 0.0005(5) -0.0002(5)
C42 0.021(2) 0.021(2) 0.020(2) 0.0000(5) 0.0005(5) 0.0000(5)
C43 0.041(6) 0.038(6) 0.013(5) 0.004(5) -0.002(4) 0.004(4)
C44 0.020(6) 0.046(7) 0.041(7) -0.011(5) -0.005(5) 0.009(5)
F45 0.090(7) 0.168(11) 0.084(7) 0.028(7) -0.011(5) -0.056(7)
C46 0.032(3) 0.032(3) 0.032(3) -0.0002(5) 0.0006(5) 0.0002(5)
F47 0.058(5) 0.112(7) 0.085(6) -0.053(5) -0.011(4) 0.036(5)
C48 0.029(2) 0.029(2) 0.028(2) -0.0001(5) 0.0005(5) -0.0004(5)
F49 0.073(7) 0.136(9) 0.126(9) 0.025(6) -0.019(6) -0.039(7)
C1 0.039(3) 0.039(3) 0.038(3) 0.0001(5) 0.0009(5) -0.0000(5)
N2 0.034(6) 0.056(7) 0.052(6) -0.004(5) -0.005(5) 0.004(5)
C3 0.034(6) 0.025(6) 0.043(7) -0.005(5) 0.002(5) 0.010(5)
C4 0.035(3) 0.035(3) 0.034(3) 0.0001(5) 0.0008(5) -0.0001(5)
F1 0.131(10) 0.093(8) 0.168(12) -0.015(7) 0.010(8) 0.009(8)
C6 0.034(7) 0.042(7) 0.040(7) 0.009(5) -0.002(6) -0.003(5)
N7 0.066(9) 0.092(11) 0.124(13) -0.011(8) -0.014(8) -0.035(9)
C8 0.070(11) 0.074(10) 0.050(9) 0.007(9) -0.006(7) -0.006(8)
C9 0.069(10) 0.111(13) 0.047(9) 0.004(9) -0.004(7) 0.012(8)
C10 0.075(4) 0.075(4) 0.075(4) -0.0001(5) 0.0010(5) 0.0002(5)
C13 0.051(10) 0.130(17) 0.112(16) 0.020(10) 0.017(10) 0.013(13)
O2 0.025(4) 0.065(6) 0.063(6) 0.008(4) 0.016(4) 0.003(4)
C2 0.064(9) 0.046(8) 0.042(8) -0.018(6) -0.015(6) 0.007(6)
C5 0.116(14) 0.045(8) 0.079(11) -0.019(8) 0.020(10) -0.005(8)
N1 0.32(6) 0.08(2) 0.07(2) -0.09(3) -0.07(3) 0.005(19)
C11 0.72(19) 0.11(5) 0.12(4) -0.25(8) -0.14(8) 0.03(4)

loop_
_atom_type_symbol
_atom_type_scat_dispersion_real
_atom_type_scat_dispersion_imag
_atom_type_scat_Cromer_Mann_a1
_atom_type_scat_Cromer_Mann_a2
_atom_type_scat_Cromer_Mann_a3
_atom_type_scat_Cromer_Mann_a4
_atom_type_scat_Cromer_Mann_b1
_atom_type_scat_Cromer_Mann_b2
_atom_type_scat_Cromer_Mann_b3
_atom_type_scat_Cromer_Mann_b4
_atom_type_scat_Cromer_Mann_c
_atom_type_scat_source
_atom_type_scat_dispersion_source
C 0.00347 0.00161 2.31000 1.02000 1.58860 0.86500 20.84390 10.20750 0.56870 51.65120 0.215599998832 'International Tables Volume C Table 6.1.1.4 (pp. 500-502)' 'Henke, Gullikson and Davis, At. Data and Nucl. Data Tables, 1993, 54, 2'
F 0.01794 0.01033 3.53920 2.64120 1.51700 1.02430 10.28250 4.29440 0.26150 26.14760 0.277599990368 'International Tables Volume C Table 6.1.1.4 (pp. 500-502)' 'Henke, Gullikson and Davis, At. Data and Nucl. Data Tables, 1993, 54, 2'
H 0.00000 0.00000 0.49300 0.32291 0.14019 0.04081 10.51090 26.12570 3.14236 57.79970 0.0030380000826 'International Tables Volume C Table 6.1.1.4 (pp. 500-502)' 'Henke, Gullikson and Davis, At. Data and Nucl. Data Tables, 1993, 54, 2'
O 0.01158 0.00611 3.04850 2.28680 1.54630 0.86700 13.27710 5.70110 0.32390 32.90890 0.250800013542 'International Tables Volume C Table 6.1.1.4 (pp. 500-502)' 'Henke, Gullikson and Davis, At. Data and Nucl. Data Tables, 1993, 54, 2'
N 0.00653 0.00323 12.21260 3.13220 2.01250 1.16630 0.00570 9.89330 28.99750 0.58260 -11.5290002823 'International Tables Volume C Table 6.1.1.4 (pp. 500-502)' 'Henke, Gullikson and Davis, At. Data and Nucl. Data Tables, 1993, 54, 2'
S 0.12424 0.12444 6.90530 5.20340 1.43790 1.58630 1.46790 22.21510 0.25360 56.17200 0.866900026798 'International Tables Volume C Table 6.1.1.4 (pp. 500-502)' 'Henke, Gullikson and Davis, At. Data and Nucl. Data Tables, 1993, 54, 2'
Fe 0.35822 0.84937 11.76950 7.35730 3.52220 2.30450 4.76110 0.30720 15.35350 76.88050 1.03690004349 'International Tables Volume C Table 6.1.1.4 (pp. 500-502)' 'Henke, Gullikson and Davis, At. Data and Nucl. Data Tables, 1993, 54, 2'

loop_
_geom_angle_atom_site_label_1
_geom_angle_atom_site_label_2
_geom_angle_atom_site_label_3
_geom_angle
_geom_angle_site_symmetry_1
_geom_angle_site_symmetry_3
N12 Fe1 N10 83.2(3) . .
N13 Fe1 N10 84.6(3) . .
N13 Fe1 N12 167.7(3) . .
N14 Fe1 N10 176.9(3) . .
N14 Fe1 N12 95.8(3) . .
N14 Fe1 N13 96.5(3) . .
N15 Fe1 N10 83.0(3) . .
N15 Fe1 N12 86.8(3) . .
N15 Fe1 N13 92.0(3) . .
N15 Fe1 N14 94.0(3) . .
N3A Fe1 N10 85.2(3) . .
N3A Fe1 N12 87.9(3) . .
N3A Fe1 N13 90.8(3) . .
N3A Fe1 N14 97.7(3) . .
N3A Fe1 N15 167.6(3) . .
O11 S3 O9 113.6(5) . .
O21 S3 O9 114.3(5) . .
O21 S3 O11 114.0(6) . .
C13 S3 O9 104.1(8) . .
C13 S3 O11 105.6(8) . .
C13 S3 O21 103.8(9) . .
C1 O4 C24 111.4(7) . .
O6 S7 O5 115.0(5) . .
O2 S7 O5 113.7(5) . .
O2 S7 O6 115.9(5) . .
C2 S7 O5 103.0(6) . .
C2 S7 O6 103.6(5) . .
C2 S7 O2 103.3(6) . .
C5 O8 C33 113.8(9) . .
C16 N10 Fe1 98.4(5) . .
C28 N10 Fe1 109.5(5) . .
C28 N10 C16 112.2(7) . .
C32 N10 Fe1 111.4(5) . .
C32 N10 C16 113.4(6) . .
C32 N10 C28 111.3(7) . .
C17 N12 Fe1 130.4(6) . .
C25 N12 Fe1 111.0(6) . .
C25 N12 C17 118.4(8) . .
C26 N13 Fe1 127.3(6) . .
C35 N13 Fe1 113.1(6) . .
C35 N13 C26 119.6(8) . .
C42 N14 Fe1 177.0(7) . .
C22 N15 Fe1 130.7(6) . .
C23 N15 Fe1 110.8(6) . .
C23 N15 C22 118.5(7) . .
H16 C16 N10 112.8(4) . .
C23 C16 N10 106.2(7) . .
C23 C16 H16 112.8(5) . .
C25 C16 N10 104.9(7) . .
C25 C16 H16 112.8(5) . .
C25 C16 C23 106.7(7) . .
H17 C17 N12 119.5(5) . .
C36 C17 N12 121.0(8) . .
C36 C17 H17 119.5(5) . .
C41 C18 C24 116.6(8) . .
C4 C18 C24 122.0(8) . .
C4 C18 C41 121.5(8) . .
C39 N3A Fe1 114.7(6) . .
C41 N3A Fe1 126.6(6) . .
C41 N3A C39 118.6(8) . .
C25 C20 H20 120.8(5) . .
C43 C20 H20 120.8(6) . .
C43 C20 C25 118.4(9) . .
H22 C22 N15 119.3(5) . .
C34 C22 N15 121.3(9) . .
C34 C22 H22 119.3(6) . .
C16 C23 N15 112.0(7) . .
C27 C23 N15 123.0(8) . .
C27 C23 C16 125.0(8) . .
C18 C24 O4 118.7(8) . .
C30 C24 O4 118.9(8) . .
C30 C24 C18 122.2(9) . .
C16 C25 N12 110.6(7) . .
C20 C25 N12 122.7(8) . .
C20 C25 C16 126.7(8) . .
H26 C26 N13 118.4(5) . .
C37 C26 N13 123.3(8) . .
C37 C26 H26 118.4(5) . .
H27 C27 C23 121.2(5) . .
C31 C27 C23 117.5(8) . .
C31 C27 H27 121.2(6) . .
H28a C28 N10 109.5(4) . .
H28b C28 N10 109.5(4) . .
H28b C28 H28a 108.1 . .
C35 C28 N10 110.9(7) . .
C35 C28 H28a 109.5(5) . .
C35 C28 H28b 109.5(5) . .
C39 C30 C24 116.1(8) . .
C48 C30 C24 122.7(8) . .
C48 C30 C39 121.2(8) . .
H31 C31 C27 119.7(6) . .
C34 C31 C27 120.6(9) . .
C34 C31 H31 119.7(6) . .
H32a C32 N10 109.6(4) . .
H32b C32 N10 109.6(4) . .
H32b C32 H32a 108.1 . .
C39 C32 N10 110.3(7) . .
C39 C32 H32a 109.6(5) . .
C39 C32 H32b 109.6(5) . .
C37 C33 O8 118.3(8) . .
C38 C33 O8 120.8(8) . .
C38 C33 C37 120.9(9) . .
C31 C34 C22 119.1(9) . .
H34 C34 C22 120.4(6) . .
H34 C34 C31 120.4(6) . .
C28 C35 N13 116.6(8) . .
C38 C35 N13 121.9(8) . .
C38 C35 C28 121.5(8) . .
H36 C36 C17 120.0(5) . .
C43 C36 C17 120.0(9) . .
C43 C36 H36 120.0(6) . .
C33 C37 C26 117.2(9) . .
C3 C37 C26 121.9(9) . .
C3 C37 C33 120.9(9) . .
C35 C38 C33 117.1(8) . .
C46 C38 C33 121.6(9) . .
C46 C38 C35 121.3(8) . .
C30 C39 N3A 122.9(8) . .
C32 C39 N3A 116.4(8) . .
C32 C39 C30 120.7(8) . .
N3A C41 C18 123.6(8) . .
H41 C41 C18 118.2(5) . .
H41 C41 N3A 118.2(5) . .
C44 C42 N14 177.9(10) . .
C36 C43 C20 119.5(9) . .
H43 C43 C20 120.2(6) . .
H43 C43 C36 120.2(6) . .
H44a C44 C42 109.5 . .
H44b C44 C42 109.5 . .
H44b C44 H44a 109.5 . .
H44c C44 C42 109.5 . .
H44c C44 H44a 109.5 . .
H44c C44 H44b 109.5 . .
H46a C46 C38 109.5 . .
H46b C46 C38 109.5 . .
H46b C46 H46a 109.5 . .
H46c C46 C38 109.5 . .
H46c C46 H46a 109.5 . .
H46c C46 H46b 109.5 . .
H48a C48 C30 109.5 . .
H48b C48 C30 109.5 . .
H48b C48 H48a 109.5 . .
H48c C48 C30 109.5 . .
H48c C48 H48a 109.5 . .
H48c C48 H48b 109.5 . .
H1a C1 O4 109.5 . .
H1b C1 O4 109.5 . .
H1b C1 H1a 109.5 . .
H1c C1 O4 109.5 . .
H1c C1 H1a 109.5 . .
H1c C1 H1b 109.5 . .
H3a C3 C37 109.5 . .
H3b C3 C37 109.5 . .
H3b C3 H3a 109.5 . .
H3c C3 C37 109.5 . .
H3c C3 H3a 109.5 . .
H3c C3 H3b 109.5 . .
H4a C4 C18 109.5 . .
H4b C4 C18 109.5 . .
H4b C4 H4a 109.5 . .
H4c C4 C18 109.5 . .
H4c C4 H4a 109.5 . .
H4c C4 H4b 109.5 . .
C11 F1 C13 164(4) 2_656 .
C10 C6 N2 177.9(13) . .
C9 C8 N7 178.8(17) . .
H9a C9 C8 109.5 . .
H9b C9 C8 109.5 . .
H9b C9 H9a 109.5 . .
H9c C9 C8 109.5 . .
H9c C9 H9a 109.5 . .
H9c C9 H9b 109.5 . .
H10a C10 C6 109.5 . .
H10b C10 C6 109.5 . .
H10b C10 H10a 109.5 . .
H10c C10 C6 109.5 . .
H10c C10 H10a 109.5 . .
H10c C10 H10b 109.5 . .
F45 C13 S3 115.9(13) . .
F49 C13 S3 119.9(16) . .
F49 C13 F45 103.9(14) . .
F1 C13 S3 112.7(12) . .
F1 C13 F45 98.0(16) . .
F1 C13 F49 103.6(15) . .
F29 C2 S7 111.4(8) . .
F40 C2 S7 110.2(9) . .
F40 C2 F29 107.4(11) . .
F47 C2 S7 111.4(9) . .
F47 C2 F29 107.7(10) . .
F47 C2 F40 108.5(10) . .
H5a C5 O8 109.5 . .
H5b C5 O8 109.5 . .
H5b C5 H5a 109.5 . .
H5c C5 O8 109.5 . .
H5c C5 H5a 109.5 . .
H5c C5 H5b 109.5 . .
N1 C11 F1 136(5) . 2_646

loop_
_geom_bond_atom_site_label_1
_geom_bond_atom_site_label_2
_geom_bond_distance
_geom_bond_site_symmetry_2
Fe1 N10 1.958(7) .
Fe1 N12 1.971(8) .
Fe1 N13 1.984(7) .
Fe1 N14 1.919(7) .
Fe1 N15 1.963(7) .
Fe1 N3A 1.964(7) .
S3 O9 1.427(8) .
S3 O11 1.429(8) .
S3 O21 1.418(9) .
S3 C13 1.67(2) .
O4 C24 1.382(11) .
O4 C1 1.441(12) .
O5 S7 1.426(7) .
O6 S7 1.444(8) .
S7 O2 1.436(8) .
S7 C2 1.829(12) .
O8 C33 1.391(11) .
O8 C5 1.472(15) .
N10 C16 1.519(11) .
N10 C28 1.491(11) .
N10 C32 1.519(11) .
N12 C17 1.362(12) .
N12 C25 1.370(12) .
N13 C26 1.332(11) .
N13 C35 1.345(11) .
N14 C42 1.135(10) .
N15 C22 1.347(12) .
N15 C23 1.352(11) .
C16 H16 1.0000 .
C16 C23 1.497(12) .
C16 C25 1.518(12) .
C17 H17 0.9500 .
C17 C36 1.389(13) .
C18 C24 1.398(13) .
C18 C41 1.382(13) .
C18 C4 1.512(14) .
N3A C39 1.356(11) .
N3A C41 1.355(11) .
C20 H20 0.9500 .
C20 C25 1.383(13) .
C20 C43 1.388(14) .
C22 H22 0.9500 .
C22 C34 1.385(13) .
C23 C27 1.389(13) .
C24 C30 1.404(13) .
C26 H26 0.9500 .
C26 C37 1.380(13) .
C27 H27 0.9500 .
C27 C31 1.367(13) .
C28 H28a 0.9900 .
C28 H28b 0.9900 .
C28 C35 1.480(12) .
F29 C2 1.328(13) .
C30 C39 1.403(13) .
C30 C48 1.508(13) .
C31 H31 0.9500 .
C31 C34 1.379(13) .
C32 H32a 0.9900 .
C32 H32b 0.9900 .
C32 C39 1.512(12) .
C33 C37 1.395(14) .
C33 C38 1.402(14) .
C34 H34 0.9500 .
C35 C38 1.400(13) .
C36 H36 0.9500 .
C36 C43 1.385(14) .
C37 C3 1.515(14) .
C38 C46 1.523(13) .
F40 C2 1.340(15) .
C41 H41 0.9500 .
C42 C44 1.472(13) .
C43 H43 0.9500 .
C44 H44a 0.9800 .
C44 H44b 0.9800 .
C44 H44c 0.9800 .
F45 C13 1.38(2) .
C46 H46a 0.9800 .
C46 H46b 0.9800 .
C46 H46c 0.9800 .
F47 C2 1.326(15) .
C48 H48a 0.9800 .
C48 H48b 0.9800 .
C48 H48c 0.9800 .
F49 C13 1.314(17) .
C1 H1a 0.9800 .
C1 H1b 0.9800 .
C1 H1c 0.9800 .
N2 C6 1.117(13) .
C3 H3a 0.9800 .
C3 H3b 0.9800 .
C3 H3c 0.9800 .
C4 H4a 0.9800 .
C4 H4b 0.9800 .
C4 H4c 0.9800 .
F1 C13 1.46(2) .
F1 C11 1.81(10) 2_656
C6 C10 1.449(18) .
N7 C8 1.110(18) .
C8 C9 1.49(2) .
C9 H9a 0.9800 .
C9 H9b 0.9800 .
C9 H9c 0.9800 .
C10 H10a 0.9800 .
C10 H10b 0.9800 .
C10 H10c 0.9800 .
C5 H5a 0.9800 .
C5 H5b 0.9800 .
C5 H5c 0.9800 .
N1 C11 1.90(13) .

loop_
_restr_u_iso_atom_site_label
_restr_u_iso_weight_param
O4 0.0010
N10 0.0010
N14 0.0010
C16 0.0010
C17 0.0010
C18 0.0010
N3A 0.0010
C23 0.0010
C24 0.0010
C25 0.0010
C26 0.0010
C28 0.0010
C31 0.0010
C32 0.0010
C34 0.0010
C35 0.0010
C36 0.0010
C39 0.0010
C41 0.0010
C42 0.0010
C46 0.0010
C48 0.0010
C1 0.0010
C4 0.0010
C10 0.0010
